data_4300458
_journal_name_full 'Inorganic Chemistry'
_journal_paper_doi 10.1021/ic051290t
_journal_year 2006
_chemical_formula_moiety 'C36 H60 Cl6 Cu F6 N7 P '
_chemical_formula_sum 'C36 H60 Cl6 Cu F6 N7 P'
_chemical_formula_weight 1012.15
_space_group_IT_number 62
_space_group_name_Hall '-P 2ac 2n'
_space_group_name_H-M_alt 'P n m a'
_symmetry_cell_setting orthorhombic
_symmetry_Int_Tables_number 62
_symmetry_space_group_name_Hall '-P 2ac 2n'
_symmetry_space_group_name_H-M 'P n m a'
_cell_angle_alpha 90
_cell_angle_beta 90
_cell_angle_gamma 90
_cell_formula_units_Z 4
_cell_length_a 33.238(12)
_cell_length_b 15.422(6)
_cell_length_c 9.683(4)
_cell_measurement_temperature 212.1
_cell_volume 4963.6(32)
_exptl_crystal_density_diffrn 1.354
_cod_original_formula_sum 'C36 H60 Cl6 Cu F6 N7 P '
_cod_database_code 4300458

loop_
_symmetry_equiv_pos_site_id
_symmetry_equiv_pos_as_xyz
1 +X,+Y,+Z
2 1/2-X,1/2+Y,1/2+Z
3 +X,1/2-Y,+Z
4 1/2-X,-Y,1/2+Z
5 -X,-Y,-Z
6 1/2+X,1/2-Y,1/2-Z
7 -X,1/2+Y,-Z
8 1/2+X,+Y,1/2-Z

loop_
_atom_site_label
_atom_site_type_symbol
_atom_site_fract_x
_atom_site_fract_y
_atom_site_fract_z
_atom_site_U_iso_or_equiv
_atom_site_adp_type
_atom_site_occupancy
_atom_site_symmetry_multiplicity
_atom_site_calc_flag
_atom_site_refinement_flags
_atom_site_disorder_assembly
_atom_site_disorder_group
Cu1 Cu 0.685440(10) 0.2500 0.11802(3) 0.02698(10) Uani 1.00 2 d S . .
Cl61 Cl 0.80585(7) 0.2500 0.5712(2) 0.1597(9) Uani 1.00 2 d S . .
Cl62 Cl 0.88266(6) 0.2500 0.6966(2) 0.1707(9) Uani 1.00 2 d S . .
Cl63 Cl 0.34336(4) 0.06079(8) 0.21783(11) 0.1346(5) Uani 1.00 1 d . . .
Cl64 Cl 0.39876(4) -0.00288(10) 0.02213(12) 0.1609(6) Uani 1.00 1 d . . .
P51 P 0.43690(4) 0.2500 0.3803(2) 0.0902(5) Uani 1.00 2 d S . .
F51 F 0.46940(9) 0.2500 0.5003(3) 0.155(2) Uani 1.00 2 d S . .
F52 F 0.46018(8) 0.3202(3) 0.3060(3) 0.253(2) Uani 1.00 1 d . . .
F53 F 0.41331(8) 0.3211(2) 0.4552(3) 0.1698(12) Uani 1.00 1 d . . .
F54 F 0.40304(8) 0.2500 0.2632(2) 0.1008(11) Uani 1.00 2 d S . .
N11 N 0.63850(6) 0.2500 -0.0248(2) 0.0206(6) Uani 1.00 2 d S . .
N12 N 0.60111(7) 0.2500 0.0331(2) 0.0216(7) Uani 1.00 2 d S . .
N21 N 0.65431(5) 0.34492(11) 0.22954(13) 0.0214(5) Uani 1.00 1 d . . .
N22 N 0.61423(5) 0.32789(11) 0.24362(13) 0.0192(4) Uani 1.00 1 d . . .
N41 N 0.74117(8) 0.2500 0.0829(2) 0.0320(8) Uani 1.00 2 d S . .
C1 C 0.59750(8) 0.250000(10) 0.1840(2) 0.0211(8) Uani 1.00 2 d S . .
C10 C 0.69275(7) 0.3305(2) -0.2378(2) 0.0506(8) Uani 1.00 1 d . . .
C11 C 0.65188(10) 0.250000(10) -0.4121(2) 0.0454(11) Uani 1.00 2 d S . .
C13 C 0.66704(9) 0.2500 -0.2614(2) 0.0287(9) Uani 1.00 2 d S . .
C14 C 0.63163(9) 0.2500 -0.1618(2) 0.0244(8) Uani 1.00 2 d S . .
C15 C 0.59078(9) 0.250000(10) -0.1870(3) 0.0344(9) Uani 1.00 2 d S . .
C16 C 0.57052(9) 0.2500 -0.0624(3) 0.0276(9) Uani 1.00 2 d S . .
C17 C 0.52716(10) 0.250000(10) -0.0310(3) 0.0457(11) Uani 1.00 2 d S . .
C18 C 0.50613(10) 0.1730(3) -0.0892(5) 0.141(2) Uani 1.00 1 d . . .
C20 C 0.73040(7) 0.4010(2) 0.3685(2) 0.0406(7) Uani 1.00 1 d . . .
C21 C 0.71663(7) 0.4799(2) 0.1474(2) 0.0439(8) Uani 1.00 1 d . . .
C22 C 0.69951(8) 0.5495(2) 0.3752(2) 0.0530(8) Uani 1.00 1 d . . .
C23 C 0.70105(7) 0.4623(2) 0.2957(2) 0.0311(6) Uani 1.00 1 d . . .
C24 C 0.65987(6) 0.4218(1) 0.2895(2) 0.0239(6) Uani 1.00 1 d . . .
C25 C 0.62365(7) 0.4528(2) 0.3402(2) 0.0312(7) Uani 1.00 1 d . . .
C26 C 0.59495(6) 0.3930(1) 0.3105(2) 0.0255(6) Uani 1.00 1 d . . .
C27 C 0.55039(6) 0.3941(2) 0.3444(2) 0.0349(7) Uani 1.00 1 d . . .
C28 C 0.54420(8) 0.3963(3) 0.4963(2) 0.105(2) Uani 1.00 1 d . . .
C29 C 0.52976(9) 0.4680(3) 0.2765(3) 0.103(1) Uani 1.00 1 d . . .
C41 C 0.77494(10) 0.2500 0.0691(3) 0.0292(9) Uani 1.00 2 d S . .
C42 C 0.81982(10) 0.2500 0.0513(4) 0.0500(11) Uani 1.00 2 d S . .
C51 C 0.8573(2) 0.250000(10) 0.5527(5) 0.194(4) Uani 1.00 2 d S . .
C52 C 0.3971(2) 0.0151(4) 0.1793(5) 0.213(3) Uani 1.00 1 d . . .
H1 H 0.5696 0.2500 0.2045 0.025 Uiso 1.00 2 c R . .
H2 H 0.7028 0.3303 -0.1459 0.061 Uiso 1.00 1 c R . .
H3 H 0.7146 0.3306 -0.3009 0.061 Uiso 1.00 1 c R . .
H4 H 0.6768 0.3808 -0.2520 0.061 Uiso 1.00 1 c R . .
H5 H 0.6360 0.3003 -0.4276 0.054 Uiso 1.00 1 c R . .
H6 H 0.6742 0.2500 -0.4736 0.054 Uiso 1.00 2 c R . .
H7 H 0.5787 0.2500 -0.2759 0.042 Uiso 1.00 2 c R . .
H8 H 0.5243 0.2500 0.0666 0.055 Uiso 1.00 2 c R . .
H9 H 0.4784 0.1722 -0.0647 0.169 Uiso 1.00 1 c R . .
H10 H 0.5086 0.1724 -0.1869 0.169 Uiso 1.00 1 c R . .
H11 H 0.5191 0.1234 -0.0517 0.169 Uiso 1.00 1 c R . .
H12 H 0.7212 0.3899 0.4598 0.049 Uiso 1.00 1 c R . .
H13 H 0.7318 0.3480 0.3188 0.049 Uiso 1.00 1 c R . .
H14 H 0.7563 0.4268 0.3721 0.049 Uiso 1.00 1 c R . .
H15 H 0.7426 0.5055 0.1509 0.052 Uiso 1.00 1 c R . .
H16 H 0.7180 0.4270 0.0975 0.052 Uiso 1.00 1 c R . .
H17 H 0.6985 0.5184 0.1026 0.052 Uiso 1.00 1 c R . .
H18 H 0.7256 0.5745 0.3792 0.064 Uiso 1.00 1 c R . .
H19 H 0.6817 0.5882 0.3297 0.063 Uiso 1.00 1 c R . .
H20 H 0.6901 0.5389 0.4663 0.063 Uiso 1.00 1 c R . .
H21 H 0.6197 0.5064 0.3869 0.038 Uiso 1.00 1 c R . .
H22 H 0.5387 0.3423 0.3097 0.042 Uiso 1.00 1 c R . .
H23 H 0.5559 0.4479 0.5318 0.127 Uiso 1.00 1 c R . .
H24 H 0.5163 0.3953 0.5181 0.126 Uiso 1.00 1 c R . .
H25 H 0.5570 0.3474 0.5364 0.127 Uiso 1.00 1 c R . .
H26 H 0.5413 0.5201 0.3108 0.123 Uiso 1.00 1 c R . .
H27 H 0.5339 0.4646 0.1796 0.123 Uiso 1.00 1 c R . .
H28 H 0.5017 0.4676 0.2958 0.123 Uiso 1.00 1 c R . .
H29 H 0.8644 0.1997 0.5015 0.233 Uiso 1.00 1 c R . .
H30 H 0.8644 0.3003 0.5015 0.233 Uiso 1.00 1 c R . .
H31 H 0.4163 0.0586 0.2007 0.255 Uiso 1.00 1 c R . .
H32 H 0.4023 -0.0351 0.2335 0.255 Uiso 1.00 1 c R . .

loop_
_atom_site_aniso_label
_atom_site_aniso_U_11
_atom_site_aniso_U_22
_atom_site_aniso_U_33
_atom_site_aniso_U_12
_atom_site_aniso_U_13
_atom_site_aniso_U_23
Cu1 0.0154(2) 0.0372(3) 0.0283(2) 0.0000 0.0035(2) 0.0000
Cl61 0.124(2) 0.120(2) 0.235(2) 0.0000 -0.028(1) 0.0000
Cl62 0.107(1) 0.276(3) 0.1290(13) 0.0000 0.0082(10) 0.0000
Cl63 0.1064(10) 0.1134(10) 0.1841(10) -0.0155(8) 0.0357(8) -0.06(-5)
Cl64 0.166(1) 0.196(2) 0.1209(8) 0.0443(12) 0.0201(8) -0.06(-5)
P51 0.0339(7) 0.110(1) 0.1266(11) 0.0000 -0.0070(7) 0.0000
F51 0.085(2) 0.207(4) 0.173(3) 0.0000 -0.068(2) 0.0000
F52 0.105(2) 0.376(6) 0.279(3) -0.149(3) -0.049(2) 0.13(13)
F53 0.153(3) 0.177(3) 0.180(2) 0.050(2) -0.054(2) -0.08(-7)
F54 0.059(2) 0.138(3) 0.105(2) 0.0000 -0.013(1) 0.0000
N11 0.0151(13) 0.028(2) 0.0181(10) 0.0000 0.0009(8) 0.0000
N12 0.0183(13) 0.027(2) 0.0200(11) 0.0000 -0.0008(9) 0.0000
N21 0.0176(9) 0.0239(11) 0.0229(7) -0.0047(9) 0.0030(6) -0.00(0)
N22 0.0130(9) 0.0199(11) 0.0248(7) -0.0013(8) 0.0023(6) -0.00(0)
N41 0.020(2) 0.046(2) 0.0306(12) 0.0000 0.0020(10) 0.0000
C1 0.013(2) 0.033(2) 0.0176(12) 0.0000 0.0031(10) 0.0000
C10 0.057(2) 0.057(2) 0.0386(12) -0.018(2) 0.0187(11) -0.00(0)
C11 0.042(2) 0.067(3) 0.027(2) 0.0000 0.0026(13) 0.0000
C13 0.029(2) 0.036(2) 0.0214(13) 0.0000 0.0023(12) 0.0000
C14 0.025(2) 0.027(2) 0.0216(12) 0.0000 0.0047(11) 0.0000
C15 0.030(2) 0.054(2) 0.019(1) 0.0000 -0.0118(12) 0.0000
C16 0.018(2) 0.038(2) 0.027(1) 0.0000 -0.0054(12) 0.0000
C17 0.024(2) 0.085(3) 0.028(2) 0.0000 -0.0067(13) 0.0000
C18 0.034(2) 0.109(4) 0.280(5) -0.032(2) 0.033(3) -0.05(-4)
C20 0.028(1) 0.055(2) 0.0387(12) -0.0138(13) -0.0056(10) -0.00(0)
C21 0.042(2) 0.055(2) 0.0345(12) -0.024(1) 0.0088(10) 0.005(5)
C22 0.054(2) 0.048(2) 0.057(1) -0.029(2) 0.0075(12) -0.02(-1)
C23 0.0321(13) 0.035(2) 0.0264(10) -0.0116(12) 0.0032(8) -0.00(0)
C24 0.0284(13) 0.0234(13) 0.0199(9) -0.0067(10) 0.0013(8) 0.00003(3)
C25 0.030(1) 0.025(1) 0.0386(11) 0.0015(12) 0.0037(9) -0.01(0)
C26 0.0237(12) 0.025(1) 0.0277(10) 0.0052(11) 0.0022(8) -0.00(0)
C27 0.0233(13) 0.036(2) 0.0453(12) 0.0044(12) 0.0076(9) -0.02(-1)
C28 0.041(2) 0.216(5) 0.060(2) -0.002(3) 0.018(1) 0.02(2)
C29 0.032(2) 0.126(4) 0.150(3) 0.027(2) 0.011(2) 0.05(5)
C41 0.024(2) 0.024(2) 0.039(2) 0.0000 -0.0003(13) 0.0000
C42 0.013(2) 0.045(3) 0.092(2) 0.0000 0.006(2) 0.0000
C51 0.207(9) 0.284(12) 0.089(4) 0.0000 0.044(5) 0.0000
C52 0.176(6) 0.275(8) 0.187(4) -0.089(5) -0.154(4) 0.07(7)

loop_
_geom_bond_atom_site_label_1
_geom_bond_atom_site_label_2
_geom_bond_distance
_geom_bond_publ_flag
_geom_bond_site_symmetry_1
_geom_bond_site_symmetry_2
Cu1 N11 2.085(2) ? . .
Cu1 N21 2.093(2) ? . .
Cu1 N21 2.093(2) ? . 55503
Cu1 N41 1.883(3) ? . .
Cl61 C51 1.721(8) ? . .
Cl62 C51 1.628(6) ? . .
Cl63 C52 1.956(6) ? . .
Cl64 C52 1.548(5) ? . .
P51 F51 1.586(3) ? . .
P51 F52 1.512(4) ? . .
P51 F52 1.512(4) ? . 55503
P51 F53 1.531(3) ? . .
P51 F53 1.531(3) ? . 55503
P51 F54 1.598(3) ? . .
N11 N12 1.363(3) ? . .
N11 C14 1.346(3) ? . .
N12 C1 1.466(3) ? . .
N12 C16 1.374(3) ? . .
N21 N22 1.365(2) ? . .
N21 C24 1.334(3) ? . .
N22 C1 1.444(2) ? . .
N22 C26 1.356(3) ? . .
N41 C41 1.130(4) ? . .
C1 N22 1.444(2) ? . 55503
C10 C13 1.524(3) ? . .
C11 C13 1.544(3) ? . .
C13 C10 1.524(3) ? . 55503
C13 C14 1.521(4) ? . .
C14 C15 1.380(4) ? . .
C15 C16 1.382(4) ? . .
C16 C17 1.473(4) ? . .
C17 C18 1.489(4) ? . .
C17 C18 1.489(4) ? . 55503
C20 C23 1.531(3) ? . .
C21 C23 1.551(3) ? . .
C22 C23 1.551(3) ? . .
C23 C24 1.505(3) ? . .
C24 C25 1.385(3) ? . .
C25 C26 1.358(3) ? . .
C26 C27 1.517(3) ? . .
C27 C28 1.486(3) ? . .
C27 C29 1.483(4) ? . .
C41 C42 1.502(5) ? . .
C1 H1 0.9500 ? . .
C10 H2 0.9499 ? . .
C10 H3 0.9500 ? . .
C10 H4 0.9500 ? . .
C11 H5 0.9501 ? . .
C11 H5 0.9501 ? . 55503
C11 H6 0.9501 ? . .
C15 H7 0.9500 ? . .
C17 H8 0.9500 ? . .
C18 H9 0.9502 ? . .
C18 H10 0.9500 ? . .
C18 H11 0.9499 ? . .
C20 H12 0.9500 ? . .
C20 H13 0.9500 ? . .
C20 H14 0.9500 ? . .
C21 H15 0.9501 ? . .
C21 H16 0.9499 ? . .
C21 H17 0.9499 ? . .
C22 H18 0.9500 ? . .
C22 H19 0.9500 ? . .
C22 H20 0.9500 ? . .
C25 H21 0.9500 ? . .
C27 H22 0.9501 ? . .
C28 H23 0.9498 ? . .
C28 H24 0.9499 ? . .
C28 H25 0.9499 ? . .
C29 H26 0.9500 ? . .
C29 H27 0.9500 ? . .
C29 H28 0.9501 ? . .
C51 H29 0.9499 ? . .
C51 H29 0.9499 ? . 55503
C52 H31 0.9499 ? . .
C52 H32 0.9500 ? . .
